data_7050433
loop_
_publ_author_name
'Armentano, Donatella'
'de Munno, Giovanni'
'Lloret, Francesc'
'Julve, Miguel'
'Cur\'ely, Jacques'
'Babb, Amy M.'
'Lu, Jack Y.'

_publ_section_title
;
 Oxalate and 2,2'-bipyrimidine as bis-chelating ligands in the
 honeycomb layered compound {[Fe2(bpym)(ox)2]&#x00B7;5H2O}n
;
_journal_issue 1
_journal_name_full 'New Journal of Chemistry'
_journal_page_first 161
_journal_paper_doi 10.1039/b207241f
_journal_volume 27
_journal_year 2003
_chemical_formula_sum 'C12 H16 Fe2 N4 O13'
_chemical_formula_weight 544.04
_chemical_name_systematic
; 
? 
;
_space_group_IT_number 12
_symmetry_cell_setting monoclinic
_symmetry_space_group_name_Hall '-C 2y'
_symmetry_space_group_name_H-M 'C 1 2/m 1'
_atom_sites_solution_hydrogens geom
_atom_sites_solution_primary patterson
_atom_sites_solution_secondary difmap
_audit_creation_method SHELXL-97
_cell_angle_alpha 90.00
_cell_angle_beta 101.60(2)
_cell_angle_gamma 90.00
_cell_formula_units_Z 2
_cell_length_a 9.674(3)
_cell_length_b 16.940(4)
_cell_length_c 6.1570(10)
_cell_measurement_temperature 293(2)
_cell_volume 988.4(4)
_computing_structure_refinement 'SHELXL-97 (Sheldrick, 1997)'
_computing_structure_solution 'SHELXS-97 (Sheldrick, 1990)'
_diffrn_ambient_temperature 293(2)
_diffrn_measured_fraction_theta_full 0.998
_diffrn_measured_fraction_theta_max 0.998
_diffrn_radiation_monochromator graphite
_diffrn_radiation_source 'fine-focus sealed tube'
_diffrn_radiation_type MoK\a
_diffrn_radiation_wavelength 0.71073
_diffrn_reflns_av_R_equivalents 0.0266
_diffrn_reflns_av_sigmaI/netI 0.0442
_diffrn_reflns_limit_h_max 12
_diffrn_reflns_limit_h_min -12
_diffrn_reflns_limit_k_max 21
_diffrn_reflns_limit_k_min 0
_diffrn_reflns_limit_l_max 7
_diffrn_reflns_limit_l_min 0
_diffrn_reflns_number 1256
_diffrn_reflns_theta_full 27.06
_diffrn_reflns_theta_max 27.06
_diffrn_reflns_theta_min 2.40
_exptl_absorpt_coefficient_mu 1.543
_exptl_absorpt_correction_T_max 0.9131
_exptl_absorpt_correction_T_min 0.7277
_exptl_crystal_density_diffrn 1.827
_exptl_crystal_density_method 'not measured'
_exptl_crystal_F_000 544
_exptl_crystal_size_max 0.22
_exptl_crystal_size_mid 0.18
_exptl_crystal_size_min 0.06
_refine_diff_density_max 0.437
_refine_diff_density_min -0.372
_refine_diff_density_rms 0.084
_refine_ls_extinction_method none
_refine_ls_goodness_of_fit_ref 1.043
_refine_ls_hydrogen_treatment mixed
_refine_ls_matrix_type full
_refine_ls_number_parameters 86
_refine_ls_number_reflns 1123
_refine_ls_number_restraints 0
_refine_ls_restrained_S_all 1.043
_refine_ls_R_factor_all 0.0680
_refine_ls_R_factor_gt 0.0482
_refine_ls_shift/su_max 0.000
_refine_ls_shift/su_mean 0.000
_refine_ls_structure_factor_coef Fsqd
_refine_ls_weighting_details 'calc w=1/[\s^2^(Fo^2^)+(0.0412P)^2^+3.0615P] where P=(Fo^2^+2Fc^2^)/3'
_refine_ls_weighting_scheme calc
_refine_ls_wR_factor_gt 0.1006
_refine_ls_wR_factor_ref 0.1092
_reflns_number_gt 876
_reflns_number_total 1123
_reflns_threshold_expression >2sigma(I)
_cod_data_source_file b207241f.txt
_cod_data_source_block 1
_cod_original_sg_symbol_H-M C2/m
_cod_database_code 7050433

loop_
_symmetry_equiv_pos_as_xyz
'x, y, z'
'-x, y, -z'
'x+1/2, y+1/2, z'
'-x+1/2, y+1/2, -z'
'-x, -y, -z'
'x, -y, z'
'-x+1/2, -y+1/2, -z'
'x+1/2, -y+1/2, z'

loop_
_atom_site_label
_atom_site_type_symbol
_atom_site_fract_x
_atom_site_fract_y
_atom_site_fract_z
_atom_site_U_iso_or_equiv
_atom_site_adp_type
_atom_site_occupancy
_atom_site_symmetry_multiplicity
_atom_site_calc_flag
_atom_site_refinement_flags
_atom_site_disorder_assembly
_atom_site_disorder_group
Fe1 Fe 0.5000 0.67191(4) 0.0000 0.0343(3) Uani 1 2 d S . .
O1 O 0.3396(3) 0.68065(16) 0.1837(4) 0.0447(7) Uani 1 1 d . . .
O2 O 0.3613(3) 0.75500(16) -0.1902(4) 0.0429(7) Uani 1 1 d . . .
N1 N 0.4165(3) 0.57003(16) -0.2039(5) 0.0317(7) Uani 1 1 d . . .
C1 C 0.4542(5) 0.5000 -0.1122(8) 0.0289(10) Uani 1 2 d S . .
C2 C 0.2437(4) 0.7283(2) 0.1087(6) 0.0339(8) Uani 1 1 d . . .
C3 C 0.3360(4) 0.5695(2) -0.4090(6) 0.0409(9) Uani 1 1 d . . .
H3A H 0.3079 0.6173 -0.4787 0.049 Uiso 1 1 calc R . .
C4 C 0.2943(6) 0.5000 -0.5184(10) 0.0477(14) Uani 1 2 d S . .
H4A H 0.2399 0.5000 -0.6613 0.057 Uiso 1 2 calc SR . .
O3 O 1.0000 0.3388(7) 0.5000 0.079(4) Uani 0.50 2 d SP . .
O4 O 0.9153(15) 0.4530(10) 0.149(2) 0.171(7) Uani 0.50 1 d P . .
O5 O 0.9586(14) 0.6199(10) 0.284(3) 0.208(9) Uani 0.50 1 d P . .

loop_
_atom_site_aniso_label
_atom_site_aniso_U_11
_atom_site_aniso_U_22
_atom_site_aniso_U_33
_atom_site_aniso_U_23
_atom_site_aniso_U_13
_atom_site_aniso_U_12
Fe1 0.0360(4) 0.0250(4) 0.0425(5) 0.000 0.0091(3) 0.000
O1 0.0461(15) 0.0435(15) 0.0477(16) 0.0224(14) 0.0169(12) 0.0147(13)
O2 0.0441(15) 0.0447(15) 0.0441(15) 0.0136(13) 0.0187(13) 0.0089(13)
N1 0.0320(15) 0.0298(15) 0.0325(15) 0.0038(13) 0.0044(12) -0.0005(12)
C1 0.029(2) 0.029(2) 0.028(2) 0.000 0.006(2) 0.000
C2 0.0382(19) 0.0295(17) 0.0345(19) 0.0063(16) 0.0082(16) -0.0028(16)
C3 0.044(2) 0.039(2) 0.038(2) 0.0099(18) 0.0020(17) 0.0016(17)
C4 0.044(3) 0.065(4) 0.031(3) 0.000 0.001(3) 0.000
O3 0.119(10) 0.065(7) 0.064(7) 0.000 0.048(7) 0.000
O4 0.129(10) 0.25(2) 0.147(10) 0.001(11) 0.058(8) 0.030(10)
O5 0.118(11) 0.183(16) 0.34(3) 0.168(17) 0.093(16) 0.019(11)

loop_
_atom_type_symbol
_atom_type_description
_atom_type_scat_dispersion_real
_atom_type_scat_dispersion_imag
_atom_type_scat_source
C C 0.0033 0.0016 'International Tables Vol C Tables 4.2.6.8 and 6.1.1.4'
H H 0.0000 0.0000 'International Tables Vol C Tables 4.2.6.8 and 6.1.1.4'
N N 0.0061 0.0033 'International Tables Vol C Tables 4.2.6.8 and 6.1.1.4'
O O 0.0106 0.0060 'International Tables Vol C Tables 4.2.6.8 and 6.1.1.4'
Fe Fe 0.3463 0.8444 'International Tables Vol C Tables 4.2.6.8 and 6.1.1.4'

loop_
_geom_angle_atom_site_label_1
_geom_angle_atom_site_label_2
_geom_angle_atom_site_label_3
_geom_angle
_geom_angle_site_symmetry_1
_geom_angle_site_symmetry_3
_geom_angle_publ_flag
O1 Fe1 O1 171.91(15) . 2_655 ?
O1 Fe1 O2 96.28(11) . 2_655 ?
O1 Fe1 O2 78.31(10) 2_655 2_655 ?
O1 Fe1 O2 78.31(10) . . ?
O1 Fe1 O2 96.28(11) 2_655 . ?
O2 Fe1 O2 97.10(16) 2_655 . ?
O1 Fe1 N1 97.86(11) . . ?
O1 Fe1 N1 88.53(10) 2_655 . ?
O2 Fe1 N1 163.00(10) 2_655 . ?
O2 Fe1 N1 94.97(11) . . ?
O1 Fe1 N1 88.53(10) . 2_655 ?
O1 Fe1 N1 97.86(11) 2_655 2_655 ?
O2 Fe1 N1 94.97(11) 2_655 2_655 ?
O2 Fe1 N1 163.00(10) . 2_655 ?
N1 Fe1 N1 76.05(15) . 2_655 ?
C2 O1 Fe1 114.9(2) . . ?
C2 O2 Fe1 113.7(2) 7_565 . ?
C1 N1 C3 116.7(3) . . ?
C1 N1 Fe1 114.9(2) . . ?
C3 N1 Fe1 128.4(2) . . ?
N1 C1 N1 125.8(4) 6_565 . ?
N1 C1 C1 117.1(2) 6_565 5_665 ?
N1 C1 C1 117.1(2) . 5_665 ?
O1 C2 O2 126.9(3) . 7_565 ?
O1 C2 C2 116.4(4) . 7_565 ?
O2 C2 C2 116.7(4) 7_565 7_565 ?
N1 C3 C4 121.5(4) . . ?
C3 C4 C3 117.7(5) . 6_565 ?

loop_
_geom_bond_atom_site_label_1
_geom_bond_atom_site_label_2
_geom_bond_distance
_geom_bond_site_symmetry_2
_geom_bond_publ_flag
Fe1 O1 2.101(3) . ?
Fe1 O1 2.101(3) 2_655 ?
Fe1 O2 2.126(3) 2_655 ?
Fe1 O2 2.126(3) . ?
Fe1 N1 2.191(3) . ?
Fe1 N1 2.191(3) 2_655 ?
O1 C2 1.246(4) . ?
O2 C2 1.253(4) 7_565 ?
N1 C1 1.333(4) . ?
N1 C3 1.344(5) . ?
C1 N1 1.333(3) 6_565 ?
C1 C1 1.484(9) 5_665 ?
C2 O2 1.253(4) 7_565 ?
C2 C2 1.553(7) 7_565 ?
C3 C4 1.376(5) . ?
C4 C3 1.376(5) 6_565 ?
